data_2209959
loop_
_publ_author_name
'Tiekink, Edward R. T.'
'Young, David J.'

_publ_section_title
;A low-temperature refinement of
 tris[<i>N</i>,<i>N</i>'-bis(2-hydroxyethyl)dithiocarbamato-\k^2^<i>S</i>,<i>S</i>']antimony(III)
;
_journal_coeditor_code NG2043
_journal_issue 8
_journal_name_full 'Acta Crystallographica Section E'
_journal_page_first m1887
_journal_page_last m1889
_journal_paper_doi 10.1107/S1600536806027061
_journal_volume 62
_journal_year 2006
_chemical_formula_iupac '[Sb (C5 H10 N1 O2 S2)3]'
_chemical_formula_moiety 'C15 H30 N3 O6 S6 Sb'
_chemical_formula_sum 'C15 H30 N3 O6 S6 Sb'
_chemical_formula_weight 662.53
_chemical_name_systematic
;
tris[N,N'-bis(2-hydroxyethyl)dithiocarbamato-\k^2^S,S']antimony(III)
;
_space_group_IT_number 2
_symmetry_cell_setting triclinic
_symmetry_space_group_name_Hall '-P 1'
_symmetry_space_group_name_H-M 'P -1'
_atom_sites_solution_hydrogens geom
_atom_sites_solution_primary direct
_atom_sites_solution_secondary difmap
_audit_creation_method SHELXL-97
_cell_angle_alpha 104.422(4)
_cell_angle_beta 105.294(4)
_cell_angle_gamma 94.445(3)
_cell_formula_units_Z 2
_cell_length_a 9.942(2)
_cell_length_b 11.011(2)
_cell_length_c 12.458(3)
_cell_measurement_reflns_used 5129
_cell_measurement_temperature 93(2)
_cell_measurement_theta_max 27.5
_cell_measurement_theta_min 2.9
_cell_volume 1259.0(5)
_computing_cell_refinement CrystalClear
_computing_data_collection 'CrystalClear (Rigaku/MSC, 2005)'
_computing_data_reduction CrystalClear
_computing_molecular_graphics 'ORTEPII (Johnson, 1976) and DIAMOND (Crystal Impact, 2006)'
_computing_publication_material SHELXL97
_computing_structure_refinement 'SHELXL97 (Sheldrick, 1997)'
_computing_structure_solution 'SIR92 (Altomare <i>et al.</i>,  1994)'
_diffrn_ambient_temperature 93(2)
_diffrn_measured_fraction_theta_full 0.984
_diffrn_measured_fraction_theta_max 0.984
_diffrn_measurement_device_type AFC12\K/SATURN724
_diffrn_measurement_method \w
_diffrn_radiation_monochromator graphite
_diffrn_radiation_source 'fine-focus sealed tube'
_diffrn_radiation_type MoK\a
_diffrn_radiation_wavelength 0.71070
_diffrn_reflns_av_R_equivalents 0.033
_diffrn_reflns_av_sigmaI/netI 0.018
_diffrn_reflns_limit_h_max 12
_diffrn_reflns_limit_h_min -12
_diffrn_reflns_limit_k_max 14
_diffrn_reflns_limit_k_min -14
_diffrn_reflns_limit_l_max 16
_diffrn_reflns_limit_l_min -16
_diffrn_reflns_number 31926
_diffrn_reflns_theta_full 27.5
_diffrn_reflns_theta_max 27.5
_diffrn_reflns_theta_min 2.9
_diffrn_standards_decay_% '< 1'
_diffrn_standards_interval_count 0
_diffrn_standards_number 0
_exptl_absorpt_coefficient_mu 1.630
_exptl_absorpt_correction_T_max 1.000
_exptl_absorpt_correction_T_min 0.736
_exptl_absorpt_correction_type multi-scan
_exptl_absorpt_process_details '(ABSCOR; Higashi, 1995)'
_exptl_crystal_colour yellow
_exptl_crystal_density_diffrn 1.748
_exptl_crystal_density_method 'not measured'
_exptl_crystal_description block
_exptl_crystal_F_000 672
_exptl_crystal_size_max 0.20
_exptl_crystal_size_mid 0.20
_exptl_crystal_size_min 0.20
_refine_diff_density_max 0.69
_refine_diff_density_min -0.52
_refine_ls_extinction_method none
_refine_ls_goodness_of_fit_ref 1.08
_refine_ls_hydrogen_treatment constr
_refine_ls_matrix_type full
_refine_ls_number_parameters 298
_refine_ls_number_reflns 5694
_refine_ls_number_restraints 6
_refine_ls_restrained_S_all 1.08
_refine_ls_R_factor_all 0.021
_refine_ls_R_factor_gt 0.020
_refine_ls_shift/su_max 0.002
_refine_ls_shift/su_mean 0.000
_refine_ls_structure_factor_coef Fsqd
_refine_ls_weighting_details 'calc w=1/[\s^2^(Fo^2^)+(0.0275P)^2^+0.8849P] where P=(Fo^2^+2Fc^2^)/3'
_refine_ls_weighting_scheme calc
_refine_ls_wR_factor_gt 0.051
_refine_ls_wR_factor_ref 0.051
_reflns_number_gt 5555
_reflns_number_total 5694
_reflns_threshold_expression I>2\s(I)
_cod_data_source_file ng2043.cif
_cod_data_source_block I
_cod_original_cell_volume 1258.9(5)
_cod_database_code 2209959
_cod_database_fobs_code 2209959

loop_
_symmetry_equiv_pos_as_xyz
'x, y, z'
'-x, -y, -z'

loop_
_atom_site_type_symbol
_atom_site_label
_atom_site_fract_x
_atom_site_fract_y
_atom_site_fract_z
_atom_site_U_iso_or_equiv
_atom_site_adp_type
_atom_site_calc_flag
_atom_site_refinement_flags
_atom_site_occupancy
Sb Sb 0.830515(10) 0.765906(9) 0.273618(8) 0.00948(4) Uani d . 1
S S1 0.59487(4) 0.66348(4) 0.14344(3) 0.01142(8) Uani d . 1
S S2 0.76058(4) 0.84048(4) 0.06278(3) 0.01257(8) Uani d . 1
S S3 0.87423(4) 0.55876(4) 0.33946(3) 0.01136(8) Uani d . 1
S S4 0.95162(4) 0.59949(4) 0.13660(3) 0.01173(8) Uani d . 1
S S5 0.74058(4) 0.80162(4) 0.46156(3) 0.01324(8) Uani d . 1
S S6 0.70058(4) 0.98623(4) 0.32316(3) 0.01379(8) Uani d . 1
O O1 0.24787(15) 0.87381(13) 0.02447(13) 0.0235(3) Uani d D 1
H H1O 0.1945 0.8528 -0.0439 0.035 Uiso d D 1
O O2 0.42873(13) 0.66940(12) -0.28984(11) 0.0177(2) Uani d D 1
H H2O 0.4768 0.6100 -0.2960 0.027 Uiso d D 1
O O3 0.93503(16) 0.16688(13) 0.18556(12) 0.0268(3) Uani d D 1
H H3O 1.0069 0.1308 0.1945 0.040 Uiso d D 1
O O4 1.36862(13) 0.48123(13) 0.30191(11) 0.0212(3) Uani d D 1
H H4O 1.3507 0.5279 0.3593 0.032 Uiso d D 1
O O5 0.71861(14) 1.36836(11) 0.52515(11) 0.0184(2) Uani d D 1
H H5O 0.6808 1.3533 0.4535 0.028 Uiso d D 1
O O6 0.85921(15) 0.97901(14) 0.81914(11) 0.0250(3) Uani d D 1
H H6O 0.8297 1.0253 0.8699 0.037 Uiso d D 1
N N1 0.48463(14) 0.75673(13) -0.03231(12) 0.0108(3) Uani d . 1
N N2 1.05289(14) 0.43149(13) 0.24647(11) 0.0108(3) Uani d . 1
N N3 0.67863(14) 1.03285(13) 0.53819(12) 0.0119(3) Uani d . 1
C C1 0.60316(17) 0.75630(14) 0.04770(13) 0.0106(3) Uani d . 1
C C2 0.34908(16) 0.68338(15) -0.04245(14) 0.0123(3) Uani d . 1
H H2A 0.3662 0.6011 -0.0269 0.015 Uiso calc R 1
H H2B 0.2867 0.6654 -0.1228 0.015 Uiso calc R 1
C C3 0.27476(17) 0.75325(16) 0.04130(15) 0.0146(3) Uani d . 1
H H3A 0.1842 0.7006 0.0304 0.017 Uiso calc R 1
H H3B 0.3340 0.7657 0.1219 0.017 Uiso calc R 1
C C4 0.48095(17) 0.83935(15) -0.10991(14) 0.0126(3) Uani d . 1
H H4A 0.5448 0.9201 -0.0659 0.015 Uiso calc R 1
H H4B 0.3841 0.8596 -0.1341 0.015 Uiso calc R 1
C C5 0.52370(17) 0.78141(16) -0.21747(14) 0.0139(3) Uani d . 1
H H5A 0.5254 0.8443 -0.2619 0.017 Uiso calc R 1
H H5B 0.6201 0.7602 -0.1941 0.017 Uiso calc R 1
C C6 0.96942(16) 0.51994(14) 0.24070(13) 0.0095(3) Uani d . 1
C C7 1.06683(17) 0.36063(15) 0.33394(14) 0.0126(3) Uani d . 1
H H7A 1.0661 0.4187 0.4085 0.015 Uiso calc R 1
H H7B 1.1586 0.3288 0.3461 0.015 Uiso calc R 1
C C8 0.94850(18) 0.24930(15) 0.29764(15) 0.0154(3) Uani d . 1
H H8A 0.9669 0.2003 0.3553 0.019 Uiso calc R 1
H H8B 0.8584 0.2820 0.2971 0.019 Uiso calc R 1
C C9 1.13393(17) 0.39747(15) 0.16248(14) 0.0127(3) Uani d . 1
H H9A 1.0758 0.3994 0.0852 0.015 Uiso calc R 1
H H9B 1.1539 0.3097 0.1566 0.015 Uiso calc R 1
C C10 1.27250(18) 0.48633(17) 0.19609(15) 0.0168(3) Uani d . 1
H H10A 1.3174 0.4639 0.1332 0.020 Uiso calc R 1
H H10B 1.2526 0.5743 0.2039 0.020 Uiso calc R 1
C C11 0.70456(16) 0.94978(15) 0.44911(14) 0.0117(3) Uani d . 1
C C12 0.63933(17) 1.15647(15) 0.52768(15) 0.0133(3) Uani d . 1
H H12A 0.5867 1.1875 0.5837 0.016 Uiso calc R 1
H H12B 0.5755 1.1450 0.4488 0.016 Uiso calc R 1
C C13 0.76586(17) 1.25637(15) 0.54952(15) 0.0140(3) Uani d . 1
H H13A 0.8243 1.2768 0.6313 0.017 Uiso calc R 1
H H13B 0.8248 1.2229 0.4994 0.017 Uiso calc R 1
C C14 0.69259(17) 1.00405(15) 0.64920(14) 0.0130(3) Uani d . 1
H H14A 0.6621 0.9121 0.6342 0.016 Uiso calc R 1
H H14B 0.6294 1.0505 0.6882 0.016 Uiso calc R 1
C C15 0.84328(18) 1.04030(16) 0.72932(14) 0.0155(3) Uani d . 1
H H15A 0.9101 1.0145 0.6845 0.019 Uiso calc R 1
H H15B 0.8649 1.1335 0.7636 0.019 Uiso calc R 1

loop_
_atom_site_aniso_label
_atom_site_aniso_U_11
_atom_site_aniso_U_22
_atom_site_aniso_U_33
_atom_site_aniso_U_12
_atom_site_aniso_U_13
_atom_site_aniso_U_23
Sb 0.00933(6) 0.01033(6) 0.00878(6) 0.00200(4) 0.00283(4) 0.00234(4)
S1 0.01067(17) 0.01246(17) 0.01143(18) 0.00069(14) 0.00200(14) 0.00554(15)
S2 0.01160(17) 0.01479(18) 0.01213(18) 0.00054(14) 0.00342(15) 0.00574(15)
S3 0.01380(18) 0.01276(17) 0.01062(18) 0.00473(14) 0.00667(15) 0.00469(15)
S4 0.01468(18) 0.01407(18) 0.00927(18) 0.00530(14) 0.00524(15) 0.00551(15)
S5 0.01885(19) 0.01189(18) 0.01212(19) 0.00588(15) 0.00749(16) 0.00478(15)
S6 0.0205(2) 0.01243(18) 0.01046(18) 0.00600(15) 0.00609(16) 0.00421(15)
O1 0.0236(7) 0.0232(7) 0.0321(8) 0.0123(6) 0.0132(6) 0.0145(6)
O2 0.0166(6) 0.0190(6) 0.0137(6) 0.0023(5) 0.0033(5) -0.0008(5)
O3 0.0382(8) 0.0161(6) 0.0216(7) -0.0003(6) 0.0088(6) -0.0014(5)
O4 0.0158(6) 0.0250(7) 0.0185(6) 0.0059(5) 0.0017(5) 0.0014(5)
O5 0.0236(6) 0.0132(6) 0.0159(6) 0.0035(5) 0.0014(5) 0.0043(5)
O6 0.0267(7) 0.0368(8) 0.0148(6) 0.0071(6) 0.0062(6) 0.0125(6)
N1 0.0112(6) 0.0117(6) 0.0102(6) 0.0022(5) 0.0031(5) 0.0040(5)
N2 0.0126(6) 0.0125(6) 0.0087(6) 0.0029(5) 0.0047(5) 0.0033(5)
N3 0.0136(6) 0.0122(6) 0.0104(6) 0.0029(5) 0.0048(5) 0.0025(5)
C1 0.0144(7) 0.0087(7) 0.0094(7) 0.0035(6) 0.0050(6) 0.0018(6)
C2 0.0103(7) 0.0132(7) 0.0112(7) 0.0002(6) 0.0008(6) 0.0021(6)
C3 0.0118(7) 0.0173(8) 0.0162(8) 0.0036(6) 0.0047(6) 0.0067(7)
C4 0.0157(7) 0.0129(7) 0.0109(7) 0.0050(6) 0.0038(6) 0.0057(6)
C5 0.0139(7) 0.0164(8) 0.0121(8) 0.0031(6) 0.0044(6) 0.0045(6)
C6 0.0084(7) 0.0110(7) 0.0066(7) -0.0009(6) 0.0015(6) -0.0004(6)
C7 0.0149(7) 0.0131(7) 0.0115(7) 0.0051(6) 0.0037(6) 0.0057(6)
C8 0.0194(8) 0.0137(7) 0.0138(8) 0.0030(6) 0.0049(7) 0.0047(6)
C9 0.0140(7) 0.0161(7) 0.0107(7) 0.0066(6) 0.0070(6) 0.0033(6)
C10 0.0153(8) 0.0205(8) 0.0177(8) 0.0052(7) 0.0077(7) 0.0072(7)
C11 0.0104(7) 0.0116(7) 0.0133(8) 0.0026(6) 0.0034(6) 0.0035(6)
C12 0.0132(7) 0.0123(7) 0.0147(8) 0.0044(6) 0.0050(6) 0.0026(6)
C13 0.0141(7) 0.0112(7) 0.0152(8) 0.0019(6) 0.0030(6) 0.0023(6)
C14 0.0139(7) 0.0159(7) 0.0101(7) 0.0017(6) 0.0060(6) 0.0029(6)
C15 0.0150(8) 0.0193(8) 0.0126(8) 0.0022(6) 0.0044(6) 0.0046(7)

loop_
_atom_type_symbol
_atom_type_description
_atom_type_scat_dispersion_real
_atom_type_scat_dispersion_imag
_atom_type_scat_source
C C 0.0033 0.0016 'International Tables Vol C Tables 4.2.6.8 and 6.1.1.4'
H H 0.0000 0.0000 'International Tables Vol C Tables 4.2.6.8 and 6.1.1.4'
N N 0.0061 0.0033 'International Tables Vol C Tables 4.2.6.8 and 6.1.1.4'
O O 0.0106 0.0060 'International Tables Vol C Tables 4.2.6.8 and 6.1.1.4'
S S 0.1246 0.1234 'International Tables Vol C Tables 4.2.6.8 and 6.1.1.4'
Sb Sb -0.5866 1.5461 'International Tables Vol C Tables 4.2.6.8 and 6.1.1.4'

loop_
_geom_angle_atom_site_label_1
_geom_angle_atom_site_label_2
_geom_angle_atom_site_label_3
_geom_angle
_geom_angle_publ_flag
S1 Sb S2 67.359(15) y
S1 Sb S3 91.326(16) y
S1 Sb S4 89.770(19) y
S1 Sb S5 92.367(19) y
S1 Sb S6 85.095(18) y
S2 Sb S3 138.619(12) y
S2 Sb S4 78.059(17) y
S2 Sb S5 136.185(15) y
S2 Sb S6 74.674(15) y
S3 Sb S4 66.339(17) y
S3 Sb S5 76.559(14) y
S3 Sb S6 141.007(14) y
S4 Sb S5 142.877(13) y
S4 Sb S6 152.124(12) y
S5 Sb S6 64.852(12) y
Sb S1 C1 92.07(6) y
Sb S2 C1 80.36(5) y
Sb S3 C6 88.54(5) y
Sb S4 C6 85.13(5) y
Sb S5 C11 89.64(5) y
Sb S6 C11 84.54(5) y
C3 O1 H1O 101.7 ?
C5 O2 H2O 106.8 ?
C8 O3 H3O 105.0 ?
C10 O4 H4O 110.9 ?
C13 O5 H5O 109.2 ?
C15 O6 H6O 105.5 ?
C1 N1 C2 122.16(13) ?
C1 N1 C4 120.95(13) ?
C2 N1 C4 116.73(13) ?
C6 N2 C9 120.92(13) ?
C6 N2 C7 122.37(13) ?
C9 N2 C7 116.69(12) ?
C11 N3 C12 120.75(13) ?
C11 N3 C14 120.98(13) ?
C12 N3 C14 118.25(13) ?
N1 C1 S2 123.48(12) ?
N1 C1 S1 117.83(12) ?
S2 C1 S1 118.69(9) ?
N1 C2 C3 112.42(13) ?
N1 C2 H2A 109.1 ?
C3 C2 H2A 109.1 ?
N1 C2 H2B 109.1 ?
C3 C2 H2B 109.1 ?
H2A C2 H2B 107.9 ?
O1 C3 C2 112.13(13) ?
O1 C3 H3A 109.2 ?
C2 C3 H3A 109.2 ?
O1 C3 H3B 109.2 ?
C2 C3 H3B 109.2 ?
H3A C3 H3B 107.9 ?
N1 C4 C5 114.02(13) ?
N1 C4 H4A 108.7 ?
C5 C4 H4A 108.7 ?
N1 C4 H4B 108.7 ?
C5 C4 H4B 108.7 ?
H4A C4 H4B 107.6 ?
O2 C5 C4 111.66(13) ?
O2 C5 H5A 109.3 ?
C4 C5 H5A 109.3 ?
O2 C5 H5B 109.3 ?
C4 C5 H5B 109.3 ?
H5A C5 H5B 107.9 ?
N2 C6 S4 121.84(11) ?
N2 C6 S3 120.54(12) ?
S4 C6 S3 117.61(9) ?
N2 C7 C8 112.06(13) ?
N2 C7 H7A 109.2 ?
C8 C7 H7A 109.2 ?
N2 C7 H7B 109.2 ?
C8 C7 H7B 109.2 ?
H7A C7 H7B 107.9 ?
O3 C8 C7 112.41(14) ?
O3 C8 H8A 109.1 ?
C7 C8 H8A 109.1 ?
O3 C8 H8B 109.1 ?
C7 C8 H8B 109.1 ?
H8A C8 H8B 107.9 ?
N2 C9 C10 112.77(13) ?
N2 C9 H9A 109.0 ?
C10 C9 H9A 109.0 ?
N2 C9 H9B 109.0 ?
C10 C9 H9B 109.0 ?
H9A C9 H9B 107.8 ?
O4 C10 C9 112.98(14) ?
O4 C10 H10A 109.0 ?
C9 C10 H10A 109.0 ?
O4 C10 H10B 109.0 ?
C9 C10 H10B 109.0 ?
H10A C10 H10B 107.8 ?
N3 C11 S6 121.52(12) ?
N3 C11 S5 119.48(12) ?
S6 C11 S5 118.99(9) ?
N3 C12 C13 113.26(13) ?
N3 C12 H12A 108.9 ?
C13 C12 H12A 108.9 ?
N3 C12 H12B 108.9 ?
C13 C12 H12B 108.9 ?
H12A C12 H12B 107.7 ?
O5 C13 C12 109.81(13) ?
O5 C13 H13A 109.7 ?
C12 C13 H13A 109.7 ?
O5 C13 H13B 109.7 ?
C12 C13 H13B 109.7 ?
H13A C13 H13B 108.2 ?
N3 C14 C15 112.41(13) ?
N3 C14 H14A 109.1 ?
C15 C14 H14A 109.1 ?
N3 C14 H14B 109.1 ?
C15 C14 H14B 109.1 ?
H14A C14 H14B 107.9 ?
O6 C15 C14 109.67(14) ?
O6 C15 H15A 109.7 ?
C14 C15 H15A 109.7 ?
O6 C15 H15B 109.7 ?
C14 C15 H15B 109.7 ?
H15A C15 H15B 108.2 ?

loop_
_geom_bond_atom_site_label_1
_geom_bond_atom_site_label_2
_geom_bond_distance
_geom_bond_publ_flag
Sb S1 2.4628(6) y
Sb S2 2.8733(7) y
Sb S3 2.6384(6) y
Sb S4 2.7548(5) y
Sb S5 2.6714(6) y
Sb S6 2.8451(6) y
S1 C1 1.7664(16) y
S2 C1 1.6962(16) y
S3 C6 1.7340(15) y
S4 C6 1.7173(16) y
S5 C11 1.7322(16) y
S6 C11 1.7053(17) y
O1 C3 1.429(2) ?
O1 H1O 0.84 ?
O2 C5 1.429(2) ?
O2 H2O 0.84 ?
O3 C8 1.429(2) ?
O3 H3O 0.84 ?
O4 C10 1.427(2) ?
O4 H4O 0.84 ?
O5 C13 1.4262(19) ?
O5 H5O 0.84 ?
O6 C15 1.426(2) ?
O6 H6O 0.84 ?
N1 C1 1.329(2) y
N1 C2 1.475(2) ?
N1 C4 1.4792(19) ?
N2 C6 1.331(2) y
N2 C9 1.4768(19) ?
N2 C7 1.4751(19) ?
N3 C11 1.348(2) y
N3 C12 1.472(2) ?
N3 C14 1.468(2) ?
C2 C3 1.524(2) ?
C2 H2A 0.9900 ?
C2 H2B 0.9900 ?
C3 H3A 0.9900 ?
C3 H3B 0.9900 ?
C4 C5 1.517(2) ?
C4 H4A 0.9900 ?
C4 H4B 0.9900 ?
C5 H5A 0.9900 ?
C5 H5B 0.9900 ?
C7 C8 1.520(2) ?
C7 H7A 0.9900 ?
C7 H7B 0.9900 ?
C8 H8A 0.9900 ?
C8 H8B 0.9900 ?
C9 C10 1.521(2) ?
C9 H9A 0.9900 ?
C9 H9B 0.9900 ?
C10 H10A 0.9900 ?
C10 H10B 0.9900 ?
C12 C13 1.524(2) ?
C12 H12A 0.9900 ?
C12 H12B 0.9900 ?
C13 H13A 0.9900 ?
C13 H13B 0.9900 ?
C14 C15 1.523(2) ?
C14 H14A 0.9900 ?
C14 H14B 0.9900 ?
C15 H15A 0.9900 ?
C15 H15B 0.9900 ?

loop_
_geom_hbond_atom_site_label_D
_geom_hbond_atom_site_label_H
_geom_hbond_atom_site_label_A
_geom_hbond_site_symmetry_A
_geom_hbond_distance_DH
_geom_hbond_distance_HA
_geom_hbond_distance_DA
_geom_hbond_angle_DHA
_geom_hbond_publ_flag
O1 H1o O3 2_665 0.84 1.84 2.671(2) 170 y
O2 H2o O4 2_765 0.84 1.91 2.718(2) 162 y
O3 H3o O6 2_766 0.84 1.88 2.701(2) 166 y
O4 H4o O5 2_776 0.84 1.92 2.751(2) 171 y
O5 H5o O2 2_675 0.84 1.99 2.8188(19) 172 y
O6 H6o O1 2_676 0.84 1.87 2.710(2) 176 y
